data_2311393
loop_
_publ_author_name
'Prytula-Kurkunova, Angelina Yu'
'Trush, Victor A.'
'Dyakonenko, Viktoriya V.'
'Sliva, Tetyana Yu'
'Amirkhanov, Vladimir M.'

_publ_section_title
;
 Tris(<i>N</i>-{bis-[meth-yl(phen-yl)amino]-phosphor-yl}benzene-sulfonamidato-\k<sup>2</sup><i>O</i>,<i>O</i>')(1,10-phenanthroline-\k<sup>2</sup><i>N</i>,<i>N</i>')lanthanum(III).
;
_journal_issue 'Pt 7'
_journal_name_full 'Acta crystallographica. Section E, Crystallographic communications'
_journal_page_first 1076
_journal_page_last 1081
_journal_paper_doi 10.1107/S2056989017008970
_journal_volume 73
_journal_year 2017
_chemical_formula_iupac '[La (C20 H21 N3 O3 P S)3 (C12 H8 N2)]'
_chemical_formula_moiety 'C72 H71 La N11 O9 P3 S3'
_chemical_formula_sum 'C72 H71 La N11 O9 P3 S3'
_chemical_formula_weight 1562.39
_chemical_name_systematic
Tris(<i>N</i>-{bis[methyl(phenyl)amino]phosphoryl}benzenesulfonamidato-\k^2^<i>O</i>,<i>O</i>')(1,10-phenanthroline-\k^2^<i>N</i>,<i>N</i>')lanthanum(III)
_space_group_crystal_system monoclinic
_space_group_IT_number 14
_space_group_name_Hall '-P 2yn'
_space_group_name_H-M_alt 'P 1 21/n 1'
_atom_sites_solution_hydrogens geom
_audit_creation_method
;
Olex2 1.2
(compiled 2017.03.28 svn.r3405 for OlexSys, GUI svn.r5337)
;
_cell_angle_alpha 90
_cell_angle_beta 108.222(2)
_cell_angle_gamma 90
_cell_formula_units_Z 4
_cell_length_a 12.2213(2)
_cell_length_b 42.2455(7)
_cell_length_c 15.5956(3)
_cell_measurement_reflns_used 14527
_cell_measurement_temperature 293
_cell_measurement_theta_max 27.6432
_cell_measurement_theta_min 2.8872
_cell_volume 7648.1(2)
_computing_cell_refinement
;
CrysAlis PRO (Agilent, 2016)
;
_computing_data_collection
;
CrysAlis PRO (Agilent, 2016)
;
_computing_data_reduction
;
CrysAlis PRO (Agilent, 2016)
;
_computing_molecular_graphics
;
<i>OLEX2</i> (Dolomanov <i>et al.</i>,  2009)
;
_computing_publication_material
;
<i>OLEX2</i> (Dolomanov <i>et al.</i>,  2009)
;
_computing_structure_refinement
;
SHELXL2016 (Sheldrick, 2015b)
;
_computing_structure_solution
;
SHELXT (Sheldrick, 2015a)
;
_diffrn_ambient_temperature 293
_diffrn_detector_area_resol_mean 16.1827
_diffrn_measured_fraction_theta_full 0.997
_diffrn_measured_fraction_theta_max 0.922
_diffrn_measurement_device_type 'Agilent Xcalibur Sapphire3'
_diffrn_measurement_method '\w scans'
_diffrn_radiation_monochromator graphite
_diffrn_radiation_type MoK\a
_diffrn_radiation_wavelength 0.71073
_diffrn_reflns_av_R_equivalents 0.0272
_diffrn_reflns_limit_h_max 15
_diffrn_reflns_limit_h_min -15
_diffrn_reflns_limit_k_max 55
_diffrn_reflns_limit_k_min -49
_diffrn_reflns_limit_l_max 19
_diffrn_reflns_limit_l_min -16
_diffrn_reflns_number 43241
_diffrn_reflns_theta_full 25.000
_diffrn_reflns_theta_max 27.704
_diffrn_reflns_theta_min 2.914
_exptl_absorpt_coefficient_mu 0.764
_exptl_absorpt_correction_T_max 1.00000
_exptl_absorpt_correction_T_min 0.96258
_exptl_absorpt_correction_type multi-scan
_exptl_absorpt_process_details
;
(CrysAlis PRO; Agilent, 2016)
;
_exptl_crystal_colour colourless
_exptl_crystal_density_diffrn 1.357
_exptl_crystal_description block
_exptl_crystal_F_000 3208
_exptl_crystal_size_max 0.3
_exptl_crystal_size_mid 0.2
_exptl_crystal_size_min 0.1
_refine_diff_density_max 0.658
_refine_diff_density_min -0.484
_refine_ls_extinction_method none
_refine_ls_goodness_of_fit_ref 1.077
_refine_ls_hydrogen_treatment constr
_refine_ls_matrix_type full
_refine_ls_number_parameters 1015
_refine_ls_number_reflns 16526
_refine_ls_number_restraints 576
_refine_ls_restrained_S_all 1.073
_refine_ls_R_factor_all 0.0652
_refine_ls_R_factor_gt 0.0467
_refine_ls_shift/su_max 0.004
_refine_ls_shift/su_mean 0.000
_refine_ls_structure_factor_coef Fsqd
_refine_ls_weighting_details 'w=1/[\s^2^(Fo^2^)+(0.0547P)^2^+4.2326P] where P=(Fo^2^+2Fc^2^)/3'
_refine_ls_weighting_scheme calc
_refine_ls_wR_factor_gt 0.1104
_refine_ls_wR_factor_ref 0.1193
_reflns_number_gt 13120
_reflns_number_total 16526
_reflns_threshold_expression 'I > 2\s(I)'
_cod_data_source_file zl2701sup1.cif
_cod_data_source_block I
_cod_original_sg_symbol_H-M 'P 21/n'
_cod_database_code 2311393
_shelx_space_group_comment
;
The symmetry employed for this shelxl refinement is uniquely defined
by the following loop, which should always be used as a source of
symmetry information in preference to the above space-group names.
They are only intended as comments.
;

loop_
_space_group_symop_operation_xyz
'x, y, z'
'-x+1/2, y+1/2, -z+1/2'
'-x, -y, -z'
'x-1/2, -y-1/2, z-1/2'

loop_
_atom_site_type_symbol
_atom_site_label
_atom_site_fract_x
_atom_site_fract_y
_atom_site_fract_z
_atom_site_U_iso_or_equiv
_atom_site_adp_type
_atom_site_calc_flag
_atom_site_occupancy
_atom_site_disorder_assembly
_atom_site_disorder_group
La La1 0.09120(2) 0.35503(2) 0.43119(2) 0.03134(6) Uani d 1 . .
S S1 -0.21614(8) 0.34454(2) 0.28067(7) 0.0450(2) Uani d 1 . .
S S2 -0.00520(9) 0.42066(2) 0.55977(7) 0.0483(2) Uani d 1 . .
S S3 0.33083(7) 0.31661(2) 0.61269(6) 0.0430(2) Uani d 1 . .
P P1 -0.06748(9) 0.36460(2) 0.18902(6) 0.0439(2) Uani d 1 . .
P P2 0.15801(9) 0.44041(2) 0.47608(7) 0.0480(2) Uani d 1 . .
P P3 0.11147(8) 0.30133(2) 0.61951(6) 0.0378(2) Uani d 1 . .
O O1 0.0235(2) 0.37287(6) 0.27530(15) 0.0435(6) Uani d 1 . .
O O2 0.1744(2) 0.40764(5) 0.44636(17) 0.0432(6) Uani d 1 . .
O O3 0.05751(19) 0.31109(5) 0.52365(15) 0.0393(5) Uani d 1 . .
O O4 -0.2988(2) 0.31980(6) 0.2749(2) 0.0610(8) Uani d 1 . .
O O5 -0.1245(2) 0.34570(6) 0.36742(17) 0.0475(6) Uani d 1 . .
O O6 -0.1236(3) 0.43021(9) 0.5311(2) 0.0824(10) Uani d 1 . .
O O7 0.0112(2) 0.38806(6) 0.53354(18) 0.0522(7) Uani d 1 . .
O O8 0.4363(2) 0.32486(7) 0.68112(19) 0.0567(7) Uani d 1 . .
O O9 0.27345(19) 0.34382(6) 0.55776(17) 0.0434(6) Uani d 1 . .
N N1 -0.1691(3) 0.34263(8) 0.1991(2) 0.0484(8) Uani d 1 . .
N N2 0.0722(4) 0.44426(8) 0.5338(3) 0.0708(11) Uani d 1 . .
N N3 0.2496(2) 0.29808(7) 0.6524(2) 0.0441(7) Uani d 1 . .
N N4 -0.0168(3) 0.34447(8) 0.1181(2) 0.0544(8) Uani d 1 . .
N N5 -0.1155(3) 0.39885(8) 0.1385(2) 0.0544(8) Uani d 1 . .
N N6 0.1081(3) 0.46540(7) 0.3910(2) 0.0550(8) Uani d 1 . .
N N7 0.2845(3) 0.45430(7) 0.5354(2) 0.0581(9) Uani d 1 . .
N N8 0.0813(3) 0.32513(7) 0.6930(2) 0.0453(7) Uani d 1 . .
N N9 0.0579(2) 0.26692(7) 0.63781(19) 0.0424(7) Uani d 1 . .
N N10 0.0939(3) 0.30261(7) 0.3329(2) 0.0427(7) Uani d 1 . .
N N11 0.2631(2) 0.34687(7) 0.3593(2) 0.0405(7) Uani d 1 . .
C C1 -0.2863(19) 0.3812(3) 0.2737(14) 0.052(2) Uani d 0.50(3) A 1
C C2 -0.3688(18) 0.3912(4) 0.1948(12) 0.061(2) Uani d 0.50(3) A 1
H H2 -0.392524 0.377731 0.145258 0.074 Uiso calc 0.50(3) A 1
C C3 -0.4157(13) 0.4214(4) 0.1900(12) 0.069(3) Uani d 0.50(3) A 1
H H3 -0.470864 0.428082 0.137292 0.083 Uiso calc 0.50(3) A 1
C C4 -0.3802(13) 0.4415(3) 0.2641(14) 0.069(3) Uani d 0.50(3) A 1
H H4 -0.411601 0.461676 0.260914 0.083 Uiso calc 0.50(3) A 1
C C5 -0.2978(14) 0.4315(3) 0.3429(12) 0.068(3) Uani d 0.50(3) A 1
H H5 -0.273998 0.444919 0.392501 0.081 Uiso calc 0.50(3) A 1
C C6 -0.2508(16) 0.4013(4) 0.3477(12) 0.059(2) Uani d 0.50(3) A 1
H H6 -0.195657 0.394568 0.400468 0.070 Uiso calc 0.50(3) A 1
C C7 -0.0699(4) 0.31454(12) 0.0784(3) 0.0752(14) Uani d 1 . .
H H7A -0.104419 0.317109 0.014435 0.113 Uiso calc 1 . .
H H7B -0.128013 0.308591 0.104901 0.113 Uiso calc 1 . .
H H7C -0.012079 0.298327 0.089899 0.113 Uiso calc 1 . .
C C8 0.0783(4) 0.35548(12) 0.0932(3) 0.0619(12) Uani d 1 . .
C C9 0.1344(4) 0.38299(14) 0.1247(3) 0.0779(14) Uani d 1 . .
H H9 0.108845 0.395682 0.163289 0.094 Uiso calc 1 . .
C C10 0.2290(5) 0.39237(18) 0.1001(4) 0.104(2) Uani d 1 . .
H H10 0.265300 0.411399 0.121904 0.124 Uiso calc 1 . .
C C11 0.2698(6) 0.3743(2) 0.0446(5) 0.117(3) Uani d 1 . .
H H11 0.333153 0.380865 0.028254 0.140 Uiso calc 1 . .
C C12 0.2173(6) 0.3471(2) 0.0142(4) 0.116(3) Uani d 1 . .
H H12 0.245607 0.334365 -0.022779 0.139 Uiso calc 1 . .
C C13 0.1217(5) 0.33734(15) 0.0363(3) 0.0872(17) Uani d 1 . .
H H13 0.085688 0.318426 0.012907 0.105 Uiso calc 1 . .
C C14 -0.0865(5) 0.42850(10) 0.1906(3) 0.0755(14) Uani d 1 . .
H H14A -0.026621 0.439343 0.174686 0.113 Uiso calc 1 . .
H H14B -0.060492 0.423703 0.253986 0.113 Uiso calc 1 . .
H H14C -0.153577 0.441758 0.177217 0.113 Uiso calc 1 . .
C C15 -0.1910(9) 0.4014(3) 0.0472(7) 0.068(2) Uani d 0.555(17) B 1
C C20 -0.2460(12) 0.3743(3) 0.0040(9) 0.083(2) Uani d 0.555(17) B 1
H H20 -0.231449 0.354876 0.033288 0.100 Uiso calc 0.555(17) B 1
C C19 -0.3227(11) 0.3763(2) -0.0830(9) 0.096(2) Uani d 0.555(17) B 1
H H19 -0.359468 0.358198 -0.111961 0.115 Uiso calc 0.555(17) B 1
C C18 -0.3444(10) 0.4054(3) -0.1268(6) 0.107(3) Uani d 0.555(17) B 1
H H18 -0.395734 0.406726 -0.185036 0.128 Uiso calc 0.555(17) B 1
C C17 -0.2894(13) 0.4325(2) -0.0836(6) 0.109(3) Uani d 0.555(17) B 1
H H17 -0.303983 0.451934 -0.112863 0.131 Uiso calc 0.555(17) B 1
C C16 -0.2127(11) 0.4305(3) 0.0035(6) 0.095(3) Uani d 0.555(17) B 1
H H16 -0.175963 0.448613 0.032386 0.114 Uiso calc 0.555(17) B 1
C C21 0.0248(11) 0.4209(3) 0.6771(10) 0.068(2) Uani d 0.566(10) C 1
C C22 0.1270(12) 0.4307(3) 0.7356(7) 0.090(2) Uani d 0.566(10) C 1
H H22 0.184482 0.438013 0.713144 0.108 Uiso calc 0.566(10) C 1
C C23 0.1468(12) 0.4301(3) 0.8282(7) 0.107(3) Uani d 0.566(10) C 1
H H23 0.216846 0.436944 0.867607 0.129 Uiso calc 0.566(10) C 1
C C24 0.0619(11) 0.4193(3) 0.8606(8) 0.104(3) Uani d 0.566(10) C 1
H H24 0.074303 0.418670 0.922528 0.125 Uiso calc 0.566(10) C 1
C C25 -0.0430(11) 0.4093(2) 0.8014(6) 0.090(3) Uani d 0.566(10) C 1
H H25 -0.100727 0.402068 0.823759 0.108 Uiso calc 0.566(10) C 1
C C26 -0.0615(11) 0.4100(3) 0.7091(6) 0.073(2) Uani d 0.566(10) C 1
H H26 -0.131292 0.403255 0.669171 0.087 Uiso calc 0.566(10) C 1
C C27 -0.0007(4) 0.48296(11) 0.3751(4) 0.0812(15) Uani d 1 . .
H H27A 0.013179 0.501705 0.411776 0.122 Uiso calc 1 . .
H H27B -0.055723 0.469828 0.390665 0.122 Uiso calc 1 . .
H H27C -0.030258 0.488795 0.312612 0.122 Uiso calc 1 . .
C C28 0.1839(4) 0.47542(10) 0.3434(3) 0.0586(11) Uani d 1 . .
C C29 0.2027(6) 0.50751(12) 0.3317(4) 0.0901(18) Uani d 1 . .
H H29 0.162559 0.522855 0.352467 0.108 Uiso calc 1 . .
C C30 0.2813(7) 0.51618(15) 0.2891(4) 0.113(2) Uani d 1 . .
H H30 0.293604 0.537552 0.281054 0.136 Uiso calc 1 . .
C C31 0.3408(6) 0.49438(18) 0.2589(4) 0.107(2) Uani d 1 . .
H H31 0.394705 0.500724 0.231459 0.128 Uiso calc 1 . .
C C32 0.3219(5) 0.46320(14) 0.2685(4) 0.0903(17) Uani d 1 . .
H H32 0.362144 0.448145 0.246837 0.108 Uiso calc 1 . .
C C33 0.2442(4) 0.45371(11) 0.3099(3) 0.0692(13) Uani d 1 . .
H H33 0.231681 0.432208 0.315557 0.083 Uiso calc 1 . .
C C34 0.2921(5) 0.48750(10) 0.5680(4) 0.0888(17) Uani d 1 . .
H H34A 0.226485 0.492218 0.587097 0.133 Uiso calc 1 . .
H H34B 0.293494 0.501575 0.520006 0.133 Uiso calc 1 . .
H H34C 0.361292 0.490171 0.617880 0.133 Uiso calc 1 . .
C C35 0.3906(4) 0.43815(9) 0.5492(3) 0.0551(10) Uani d 1 . .
C C36 0.4730(5) 0.44964(13) 0.5137(4) 0.0835(15) Uani d 1 . .
H H36 0.459842 0.468195 0.479894 0.100 Uiso calc 1 . .
C C37 0.5769(5) 0.43299(18) 0.5291(5) 0.112(2) Uani d 1 . .
H H37 0.632723 0.440743 0.505487 0.134 Uiso calc 1 . .
C C38 0.5972(5) 0.40600(15) 0.5775(5) 0.106(2) Uani d 1 . .
H H38 0.666582 0.395285 0.587785 0.127 Uiso calc 1 . .
C C39 0.5164(5) 0.39483(12) 0.6105(4) 0.0897(18) Uani d 1 . .
H H39 0.529842 0.375939 0.642704 0.108 Uiso calc 1 . .
C C40 0.4136(4) 0.41046(10) 0.5981(3) 0.0666(12) Uani d 1 . .
H H40 0.359587 0.402268 0.622954 0.080 Uiso calc 1 . .
C C41 0.3684(2) 0.29128(6) 0.53707(17) 0.0500(9) Uani d 1 . .
C C46 0.4646(2) 0.29880(7) 0.5116(2) 0.0720(13) Uani d 1 . .
H H46 0.508373 0.316566 0.535733 0.086 Uiso calc 1 . .
C C45 0.4954(3) 0.27976(10) 0.4502(2) 0.097(2) Uani d 1 . .
H H45 0.559769 0.284794 0.433180 0.117 Uiso calc 1 . .
C C44 0.4300(4) 0.25321(9) 0.4142(2) 0.095(2) Uani d 1 . .
H H44 0.450603 0.240472 0.373076 0.114 Uiso calc 1 . .
C C43 0.3338(3) 0.24569(6) 0.4396(2) 0.0822(16) Uani d 1 . .
H H43 0.290040 0.227922 0.415524 0.099 Uiso calc 1 . .
C C42 0.3030(2) 0.26472(6) 0.5011(2) 0.0619(11) Uani d 1 . .
H H42 0.238643 0.259693 0.518078 0.074 Uiso calc 1 . .
C C47 0.1695(4) 0.34395(13) 0.7563(4) 0.0796(15) Uani d 1 . .
H H47A 0.202804 0.332059 0.810680 0.119 Uiso calc 1 . .
H H47B 0.135822 0.363029 0.770168 0.119 Uiso calc 1 . .
H H47C 0.228374 0.349236 0.729899 0.119 Uiso calc 1 . .
C C48 -0.0333(3) 0.32679(9) 0.6974(3) 0.0494(9) Uani d 1 . .
C C49 -0.0540(4) 0.32713(12) 0.7796(3) 0.0724(13) Uani d 1 . .
H H49 0.007602 0.326656 0.832778 0.087 Uiso calc 1 . .
C C50 -0.1649(5) 0.32817(13) 0.7834(4) 0.0881(18) Uani d 1 . .
H H50 -0.177511 0.327955 0.839206 0.106 Uiso calc 1 . .
C C51 -0.2559(5) 0.32950(13) 0.7070(5) 0.0880(17) Uani d 1 . .
H H51 -0.330661 0.330433 0.710034 0.106 Uiso calc 1 . .
C C52 -0.2367(4) 0.32944(12) 0.6257(4) 0.0796(15) Uani d 1 . .
H H52 -0.298956 0.330068 0.572921 0.096 Uiso calc 1 . .
C C53 -0.1264(3) 0.32847(11) 0.6202(3) 0.0609(11) Uani d 1 . .
H H53 -0.114814 0.328955 0.564068 0.073 Uiso calc 1 . .
C C54 0.1050(4) 0.25407(10) 0.7293(3) 0.0606(11) Uani d 1 . .
H H54A 0.111391 0.270699 0.772554 0.091 Uiso calc 1 . .
H H54B 0.179822 0.245223 0.736902 0.091 Uiso calc 1 . .
H H54C 0.054722 0.237855 0.738422 0.091 Uiso calc 1 . .
C C55 0.0178(3) 0.24399(9) 0.5675(3) 0.0476(9) Uani d 1 . .
C C56 0.0768(4) 0.21643(11) 0.5693(3) 0.0686(12) Uani d 1 . .
H H56 0.143971 0.212639 0.616564 0.082 Uiso calc 1 . .
C C57 0.0383(6) 0.19425(14) 0.5025(4) 0.102(2) Uani d 1 . .
H H57 0.079199 0.175541 0.504696 0.123 Uiso calc 1 . .
C C58 -0.0584(7) 0.19952(16) 0.4338(5) 0.106(2) Uani d 1 . .
H H58 -0.083021 0.184567 0.387985 0.127 Uiso calc 1 . .
C C59 -0.1203(5) 0.22615(16) 0.4302(4) 0.098(2) Uani d 1 . .
H H59 -0.187795 0.229374 0.382725 0.118 Uiso calc 1 . .
C C60 -0.0821(4) 0.24920(12) 0.4990(3) 0.0752(14) Uani d 1 . .
H H60 -0.124409 0.267603 0.497580 0.090 Uiso calc 1 . .
C C61 0.0147(3) 0.28047(9) 0.3229(3) 0.0513(10) Uani d 1 . .
H H61 -0.039745 0.282937 0.352804 0.062 Uiso calc 1 . .
C C62 0.0086(4) 0.25364(10) 0.2700(3) 0.0646(12) Uani d 1 . .
H H62 -0.047729 0.238366 0.265593 0.077 Uiso calc 1 . .
C C63 0.0863(4) 0.25026(10) 0.2250(3) 0.0667(12) Uani d 1 . .
H H63 0.083168 0.232540 0.188912 0.080 Uiso calc 1 . .
C C64 0.1706(4) 0.27301(9) 0.2323(3) 0.0527(10) Uani d 1 . .
C C65 0.1723(3) 0.29913(8) 0.2882(2) 0.0410(8) Uani d 1 . .
C C66 0.2602(3) 0.32280(8) 0.3012(2) 0.0411(8) Uani d 1 . .
C C67 0.2540(4) 0.27103(11) 0.1862(3) 0.0675(13) Uani d 1 . .
H H67 0.252659 0.253858 0.148614 0.081 Uiso calc 1 . .
C C68 0.3341(4) 0.29336(12) 0.1960(3) 0.0654(12) Uani d 1 . .
H H68 0.386027 0.291779 0.163506 0.078 Uiso calc 1 . .
C C69 0.3421(3) 0.31963(10) 0.2552(3) 0.0529(10) Uani d 1 . .
C C70 0.4295(4) 0.34229(12) 0.2727(3) 0.0643(12) Uani d 1 . .
H H70 0.485326 0.341081 0.243743 0.077 Uiso calc 1 . .
C C71 0.4331(4) 0.36611(12) 0.3321(3) 0.0668(12) Uani d 1 . .
H H71 0.491521 0.381151 0.344738 0.080 Uiso calc 1 . .
C C72 0.3477(3) 0.36758(10) 0.3734(3) 0.0513(9) Uani d 1 . .
H H72 0.350245 0.384125 0.413356 0.062 Uiso calc 1 . .
C C21A 0.0465(16) 0.4224(4) 0.6769(14) 0.071(3) Uani d 0.434(10) C 2
C C26A -0.0189(15) 0.4148(4) 0.7314(9) 0.083(3) Uani d 0.434(10) C 2
H H26A -0.094691 0.408365 0.704910 0.099 Uiso calc 0.434(10) C 2
C C25A 0.0245(15) 0.4165(3) 0.8243(9) 0.097(3) Uani d 0.434(10) C 2
H H25A -0.020609 0.411380 0.860486 0.117 Uiso calc 0.434(10) C 2
C C24A 0.1374(15) 0.4262(4) 0.8614(10) 0.104(3) Uani d 0.434(10) C 2
H H24A 0.168715 0.427479 0.923817 0.124 Uiso calc 0.434(10) C 2
C C23A 0.2057(15) 0.4341(3) 0.8077(8) 0.108(3) Uani d 0.434(10) C 2
H H23A 0.281472 0.440605 0.834370 0.130 Uiso calc 0.434(10) C 2
C C22A 0.1601(16) 0.4321(4) 0.7136(9) 0.090(3) Uani d 0.434(10) C 2
H H22A 0.204549 0.437206 0.676840 0.108 Uiso calc 0.434(10) C 2
C C15A -0.1797(13) 0.4014(4) 0.0492(9) 0.071(2) Uani d 0.445(17) B 2
C C20A -0.2576(15) 0.3789(4) 0.0009(12) 0.082(3) Uani d 0.445(17) B 2
H H20A -0.269592 0.360404 0.029188 0.098 Uiso calc 0.445(17) B 2
C C19A -0.3177(13) 0.3839(4) -0.0897(11) 0.095(3) Uani d 0.445(17) B 2
H H19A -0.369885 0.368863 -0.122003 0.113 Uiso calc 0.445(17) B 2
C C18A -0.2999(14) 0.4115(3) -0.1320(8) 0.104(3) Uani d 0.445(17) B 2
H H18A -0.340084 0.414929 -0.192586 0.125 Uiso calc 0.445(17) B 2
C C17A -0.2219(17) 0.4341(3) -0.0837(8) 0.110(3) Uani d 0.445(17) B 2
H H17A -0.209991 0.452537 -0.111978 0.132 Uiso calc 0.445(17) B 2
C C16A -0.1618(13) 0.4290(4) 0.0069(8) 0.094(3) Uani d 0.445(17) B 2
H H16A -0.109697 0.444079 0.039214 0.113 Uiso calc 0.445(17) B 2
C C1A -0.291(2) 0.3812(4) 0.2667(15) 0.051(2) Uani d 0.50(3) A 2
C C6A -0.2696(17) 0.4040(4) 0.3311(14) 0.059(2) Uani d 0.50(3) A 2
H H6A -0.216818 0.400203 0.387686 0.071 Uiso calc 0.50(3) A 2
C C5A -0.3249(16) 0.4326(4) 0.3136(14) 0.066(2) Uani d 0.50(3) A 2
H H5A -0.309091 0.448419 0.357298 0.080 Uiso calc 0.50(3) A 2
C C4A -0.4013(14) 0.4374(4) 0.2331(14) 0.068(3) Uani d 0.50(3) A 2
H H4A -0.436112 0.457151 0.220362 0.082 Uiso calc 0.50(3) A 2
C C3A -0.4318(15) 0.4140(4) 0.1668(13) 0.069(3) Uani d 0.50(3) A 2
H H3A -0.489562 0.417491 0.112337 0.083 Uiso calc 0.50(3) A 2
C C2A -0.372(2) 0.3851(4) 0.1848(14) 0.062(2) Uani d 0.50(3) A 2
H H2A -0.388345 0.368995 0.141959 0.074 Uiso calc 0.50(3) A 2

loop_
_atom_site_aniso_label
_atom_site_aniso_U_11
_atom_site_aniso_U_22
_atom_site_aniso_U_33
_atom_site_aniso_U_12
_atom_site_aniso_U_13
_atom_site_aniso_U_23
La1 0.03289(10) 0.02525(10) 0.03624(11) 0.00223(8) 0.01132(8) -0.00094(8)
S1 0.0369(5) 0.0413(5) 0.0531(6) -0.0020(4) 0.0089(4) -0.0040(4)
S2 0.0538(6) 0.0428(5) 0.0527(6) 0.0047(4) 0.0232(5) -0.0101(4)
S3 0.0305(4) 0.0448(5) 0.0506(5) 0.0031(4) 0.0085(4) 0.0091(4)
P1 0.0468(5) 0.0455(5) 0.0374(5) 0.0072(4) 0.0104(4) -0.0001(4)
P2 0.0597(6) 0.0269(5) 0.0628(6) 0.0005(4) 0.0270(5) -0.0064(4)
P3 0.0339(5) 0.0373(5) 0.0417(5) 0.0020(4) 0.0113(4) 0.0071(4)
O1 0.0478(14) 0.0413(14) 0.0395(13) -0.0019(11) 0.0110(11) 0.0003(11)
O2 0.0473(14) 0.0270(12) 0.0589(16) -0.0004(10) 0.0217(12) -0.0065(11)
O3 0.0356(12) 0.0389(13) 0.0425(13) -0.0003(10) 0.0111(11) 0.0057(10)
O4 0.0507(16) 0.0509(16) 0.078(2) -0.0143(13) 0.0146(15) -0.0070(14)
O5 0.0393(14) 0.0527(15) 0.0485(15) 0.0005(12) 0.0110(12) -0.0003(12)
O6 0.0582(19) 0.100(3) 0.086(2) 0.0177(18) 0.0180(17) -0.026(2)
O7 0.0659(17) 0.0373(14) 0.0642(17) -0.0069(12) 0.0358(15) -0.0131(12)
O8 0.0359(14) 0.0627(17) 0.0627(17) -0.0036(13) 0.0027(12) 0.0090(14)
O9 0.0346(13) 0.0367(13) 0.0556(15) -0.0004(10) 0.0092(11) 0.0087(11)
N1 0.0459(18) 0.0477(18) 0.0462(18) 0.0001(15) 0.0069(14) -0.0087(15)
N2 0.102(3) 0.0347(18) 0.102(3) -0.0026(19) 0.069(3) -0.0153(18)
N3 0.0335(15) 0.0462(17) 0.0520(18) 0.0058(13) 0.0121(14) 0.0142(14)
N4 0.055(2) 0.063(2) 0.0438(18) 0.0096(17) 0.0137(16) -0.0091(16)
N5 0.064(2) 0.0495(19) 0.0467(19) 0.0114(16) 0.0126(16) 0.0059(15)
N6 0.062(2) 0.0361(17) 0.073(2) 0.0105(15) 0.0307(19) 0.0024(16)
N7 0.068(2) 0.0290(16) 0.073(2) -0.0048(16) 0.0157(19) -0.0116(15)
N8 0.0380(16) 0.0492(18) 0.0479(18) 0.0010(14) 0.0123(14) -0.0002(14)
N9 0.0407(16) 0.0418(17) 0.0419(17) -0.0041(13) 0.0089(13) 0.0083(13)
N10 0.0463(17) 0.0323(15) 0.0506(18) 0.0006(13) 0.0167(15) -0.0064(13)
N11 0.0360(16) 0.0400(16) 0.0474(17) 0.0050(13) 0.0155(13) -0.0001(13)
C1 0.039(4) 0.051(4) 0.065(5) 0.001(3) 0.013(4) -0.001(4)
C2 0.052(4) 0.053(5) 0.071(5) 0.007(4) 0.008(4) -0.004(4)
C3 0.058(4) 0.058(5) 0.075(6) 0.010(4) -0.001(4) -0.008(4)
C4 0.061(5) 0.055(4) 0.078(6) 0.016(4) 0.003(5) -0.017(4)
C5 0.054(5) 0.061(4) 0.072(6) 0.013(4) -0.002(4) -0.008(4)
C6 0.047(5) 0.052(4) 0.067(5) 0.015(3) 0.004(4) -0.008(4)
C7 0.086(4) 0.072(3) 0.063(3) 0.011(3) 0.017(3) -0.025(2)
C8 0.058(3) 0.089(3) 0.037(2) 0.019(2) 0.0115(19) -0.001(2)
C9 0.075(3) 0.099(4) 0.071(3) -0.001(3) 0.039(3) -0.003(3)
C10 0.085(4) 0.151(6) 0.086(4) -0.012(4) 0.043(3) 0.004(4)
C11 0.084(5) 0.201(9) 0.077(4) 0.008(5) 0.043(4) 0.006(5)
C12 0.096(5) 0.196(8) 0.066(4) 0.035(5) 0.039(4) -0.007(5)
C13 0.085(4) 0.124(5) 0.053(3) 0.028(3) 0.023(3) -0.008(3)
C14 0.097(4) 0.047(3) 0.078(3) 0.011(3) 0.022(3) 0.004(2)
C15 0.074(4) 0.083(4) 0.047(3) 0.020(4) 0.021(3) 0.020(3)
C20 0.081(4) 0.103(5) 0.055(4) 0.027(4) 0.007(3) 0.012(4)
C19 0.097(4) 0.118(5) 0.059(4) 0.020(4) 0.005(4) 0.016(4)
C18 0.105(5) 0.132(5) 0.066(4) 0.006(5) 0.002(4) 0.032(4)
C17 0.109(6) 0.123(5) 0.075(4) 0.010(5) -0.001(5) 0.044(4)
C16 0.097(5) 0.104(4) 0.068(4) 0.012(5) 0.001(4) 0.036(4)
C21 0.096(5) 0.059(4) 0.050(3) 0.010(4) 0.025(4) -0.010(3)
C22 0.117(6) 0.096(4) 0.056(4) -0.001(4) 0.024(4) -0.013(4)
C23 0.135(6) 0.119(4) 0.064(5) -0.006(5) 0.026(4) -0.011(4)
C24 0.131(6) 0.111(5) 0.066(4) 0.001(5) 0.024(4) -0.012(4)
C25 0.120(6) 0.092(5) 0.066(5) 0.007(5) 0.041(4) -0.005(4)
C26 0.105(6) 0.069(4) 0.053(4) 0.009(4) 0.038(4) -0.010(3)
C27 0.081(3) 0.057(3) 0.109(4) 0.028(3) 0.033(3) 0.004(3)
C28 0.073(3) 0.044(2) 0.061(3) 0.009(2) 0.024(2) 0.0064(19)
C29 0.143(5) 0.052(3) 0.093(4) 0.007(3) 0.062(4) 0.013(3)
C30 0.188(7) 0.068(4) 0.108(5) -0.018(4) 0.081(5) 0.017(3)
C31 0.131(6) 0.113(5) 0.100(5) -0.008(5) 0.069(4) 0.013(4)
C32 0.107(4) 0.084(4) 0.097(4) 0.012(3) 0.058(4) 0.014(3)
C33 0.082(3) 0.050(3) 0.086(3) 0.011(2) 0.041(3) 0.010(2)
C34 0.109(4) 0.039(2) 0.111(4) -0.013(3) 0.025(4) -0.032(3)
C35 0.059(3) 0.041(2) 0.061(3) -0.0118(19) 0.012(2) -0.0073(18)
C36 0.079(4) 0.073(3) 0.098(4) -0.018(3) 0.028(3) 0.012(3)
C37 0.075(4) 0.123(6) 0.147(6) -0.034(4) 0.050(4) -0.022(5)
C38 0.060(3) 0.073(4) 0.167(7) -0.006(3) 0.010(4) -0.018(4)
C39 0.067(3) 0.058(3) 0.118(5) -0.005(3) -0.008(3) 0.004(3)
C40 0.064(3) 0.049(3) 0.078(3) -0.013(2) 0.009(2) -0.003(2)
C41 0.045(2) 0.053(2) 0.053(2) 0.0169(18) 0.0167(18) 0.0167(19)
C46 0.053(3) 0.094(4) 0.074(3) 0.016(3) 0.027(2) 0.014(3)
C45 0.083(4) 0.134(6) 0.089(4) 0.051(4) 0.049(3) 0.029(4)
C44 0.126(5) 0.088(4) 0.079(4) 0.061(4) 0.043(4) 0.017(3)
C43 0.111(4) 0.058(3) 0.074(3) 0.032(3) 0.023(3) 0.008(3)
C42 0.072(3) 0.046(2) 0.069(3) 0.015(2) 0.024(2) 0.009(2)
C47 0.067(3) 0.085(3) 0.080(3) -0.004(3) 0.014(3) -0.036(3)
C48 0.050(2) 0.045(2) 0.057(2) 0.0090(18) 0.0228(19) 0.0061(18)
C49 0.075(3) 0.085(3) 0.066(3) 0.023(3) 0.035(3) 0.016(3)
C50 0.099(4) 0.097(4) 0.094(4) 0.035(3) 0.068(4) 0.031(3)
C51 0.076(4) 0.086(4) 0.124(5) 0.016(3) 0.063(4) 0.021(4)
C52 0.046(3) 0.089(4) 0.106(4) 0.011(3) 0.027(3) 0.004(3)
C53 0.045(2) 0.074(3) 0.066(3) 0.008(2) 0.020(2) 0.005(2)
C54 0.074(3) 0.055(2) 0.045(2) -0.013(2) 0.007(2) 0.0161(19)
C55 0.045(2) 0.048(2) 0.048(2) -0.0138(18) 0.0132(18) 0.0088(17)
C56 0.082(3) 0.052(3) 0.066(3) -0.007(2) 0.015(3) -0.006(2)
C57 0.139(6) 0.065(4) 0.094(5) -0.010(4) 0.024(4) -0.017(3)
C58 0.136(6) 0.078(4) 0.088(5) -0.045(4) 0.013(4) -0.008(3)
C59 0.087(4) 0.109(5) 0.069(3) -0.043(4) -0.019(3) 0.020(3)
C60 0.062(3) 0.077(3) 0.071(3) -0.024(3) -0.001(2) 0.018(3)
C61 0.057(2) 0.038(2) 0.060(2) -0.0045(18) 0.020(2) -0.0070(18)
C62 0.072(3) 0.045(2) 0.073(3) -0.015(2) 0.018(2) -0.019(2)
C63 0.081(3) 0.047(2) 0.068(3) 0.003(2) 0.016(3) -0.021(2)
C64 0.059(2) 0.046(2) 0.052(2) 0.0152(19) 0.014(2) -0.0069(18)
C65 0.044(2) 0.0394(19) 0.0393(19) 0.0107(16) 0.0125(16) -0.0010(15)
C66 0.0388(19) 0.045(2) 0.0416(19) 0.0129(16) 0.0157(16) 0.0020(16)
C67 0.077(3) 0.064(3) 0.063(3) 0.017(3) 0.024(2) -0.019(2)
C68 0.063(3) 0.084(3) 0.056(3) 0.025(3) 0.029(2) -0.007(2)
C69 0.047(2) 0.063(3) 0.051(2) 0.016(2) 0.0197(19) 0.004(2)
C70 0.048(2) 0.080(3) 0.073(3) 0.010(2) 0.031(2) 0.004(3)
C71 0.045(2) 0.074(3) 0.086(3) -0.006(2) 0.026(2) 0.002(3)
C72 0.042(2) 0.049(2) 0.065(3) -0.0010(18) 0.0197(19) -0.0051(19)
C21A 0.102(6) 0.063(4) 0.051(4) 0.012(4) 0.027(4) -0.012(4)
C26A 0.114(6) 0.082(4) 0.056(4) 0.011(4) 0.031(4) -0.010(4)
C25A 0.128(6) 0.101(5) 0.061(5) 0.003(5) 0.028(5) -0.013(4)
C24A 0.134(6) 0.116(5) 0.061(5) -0.006(5) 0.031(5) -0.006(4)
C23A 0.132(7) 0.119(5) 0.067(5) -0.009(6) 0.024(5) -0.013(5)
C22A 0.119(6) 0.095(5) 0.051(5) -0.002(5) 0.021(4) -0.013(4)
C15A 0.076(4) 0.086(4) 0.051(4) 0.020(4) 0.017(4) 0.019(4)
C20A 0.083(4) 0.098(5) 0.054(4) 0.024(4) 0.007(4) 0.018(4)
C19A 0.096(4) 0.113(5) 0.059(4) 0.019(5) 0.002(4) 0.020(4)
C18A 0.108(5) 0.128(5) 0.062(4) 0.006(5) 0.006(5) 0.032(4)
C17A 0.108(6) 0.127(5) 0.077(4) 0.006(5) 0.003(5) 0.038(4)
C16A 0.093(5) 0.109(5) 0.067(4) 0.010(5) 0.006(5) 0.033(4)
C1A 0.039(4) 0.050(4) 0.063(4) 0.002(3) 0.015(4) -0.003(3)
C6A 0.049(5) 0.057(4) 0.065(5) 0.009(4) 0.009(4) -0.005(4)
C5A 0.056(5) 0.061(4) 0.069(6) 0.015(4) 0.000(4) -0.012(4)
C4A 0.061(5) 0.058(4) 0.076(6) 0.015(4) 0.008(5) -0.012(4)
C3A 0.060(4) 0.056(5) 0.079(6) 0.013(4) 0.003(4) -0.005(4)
C2A 0.052(4) 0.054(4) 0.071(5) 0.009(4) 0.008(4) -0.002(4)

loop_
_atom_type_symbol
_atom_type_description
_atom_type_scat_dispersion_real
_atom_type_scat_dispersion_imag
_atom_type_scat_source
C C 0.0033 0.0016 'International Tables Vol C Tables 4.2.6.8 and 6.1.1.4'
H H 0.0000 0.0000 'International Tables Vol C Tables 4.2.6.8 and 6.1.1.4'
La La -0.2871 2.4523 'International Tables Vol C Tables 4.2.6.8 and 6.1.1.4'
N N 0.0061 0.0033 'International Tables Vol C Tables 4.2.6.8 and 6.1.1.4'
O O 0.0106 0.0060 'International Tables Vol C Tables 4.2.6.8 and 6.1.1.4'
P P 0.1023 0.0942 'International Tables Vol C Tables 4.2.6.8 and 6.1.1.4'
S S 0.1246 0.1234 'International Tables Vol C Tables 4.2.6.8 and 6.1.1.4'

loop_
_geom_angle_atom_site_label_1
_geom_angle_atom_site_label_2
_geom_angle_atom_site_label_3
_geom_angle
O1 La1 O3 138.81(8)
O1 La1 O5 70.70(8)
O1 La1 O7 112.43(9)
O1 La1 O9 141.64(8)
O1 La1 N10 75.35(8)
O1 La1 N11 71.91(8)
O2 La1 O1 79.32(8)
O2 La1 O3 140.85(8)
O2 La1 O5 122.18(8)
O2 La1 O7 70.52(8)
O2 La1 O9 81.65(8)
O2 La1 N10 136.74(8)
O2 La1 N11 78.48(8)
O3 La1 O5 76.66(8)
O3 La1 O7 83.00(8)
O3 La1 O9 70.60(7)
O3 La1 N10 75.41(9)
O3 La1 N11 116.22(8)
O5 La1 N10 81.14(9)
O5 La1 N11 131.75(8)
O7 La1 O5 76.97(8)
O7 La1 N10 152.22(9)
O7 La1 N11 146.79(9)
O9 La1 O5 146.45(8)
O9 La1 O7 91.76(9)
O9 La1 N10 97.23(9)
O9 La1 N11 71.83(8)
N11 La1 N10 60.60(9)
O4 S1 O5 113.73(17)
O4 S1 N1 110.09(18)
O4 S1 C1 108.5(9)
O4 S1 C1A 107.5(9)
O5 S1 N1 112.78(16)
O5 S1 C1 104.2(6)
O5 S1 C1A 107.5(7)
N1 S1 C1 107.1(9)
N1 S1 C1A 104.7(9)
O6 S2 O7 112.93(19)
O6 S2 N2 112.7(2)
O6 S2 C21 100.7(5)
O6 S2 C21A 108.4(6)
O7 S2 N2 113.08(17)
O7 S2 C21 107.1(5)
O7 S2 C21A 107.2(6)
N2 S2 C21 109.4(5)
N2 S2 C21A 101.6(6)
O8 S3 O9 113.33(16)
O8 S3 N3 111.49(17)
O8 S3 C41 106.54(16)
O9 S3 N3 112.43(15)
O9 S3 C41 105.18(14)
N3 S3 C41 107.32(16)
O1 P1 N1 115.44(15)
O1 P1 N4 113.08(16)
O1 P1 N5 106.05(16)
N1 P1 N4 103.39(18)
N1 P1 N5 112.44(18)
N4 P1 N5 106.21(17)
O2 P2 N2 116.54(16)
O2 P2 N6 113.21(16)
O2 P2 N7 108.21(16)
N2 P2 N6 104.24(19)
N2 P2 N7 108.4(2)
N7 P2 N6 105.63(18)
O3 P3 N3 115.74(15)
O3 P3 N8 113.77(15)
O3 P3 N9 109.94(14)
N3 P3 N8 105.68(16)
N3 P3 N9 107.60(15)
N8 P3 N9 103.20(16)
P1 O1 La1 138.87(14)
P2 O2 La1 141.94(14)
P3 O3 La1 133.87(13)
S1 O5 La1 140.15(15)
S2 O7 La1 143.59(15)
S3 O9 La1 138.28(14)
S1 N1 P1 123.3(2)
S2 N2 P2 131.5(2)
S3 N3 P3 124.93(19)
C7 N4 P1 120.9(3)
C8 N4 P1 121.6(3)
C8 N4 C7 117.5(4)
C14 N5 P1 119.2(3)
C15 N5 P1 123.8(6)
C15 N5 C14 116.8(6)
C15A N5 P1 123.7(8)
C15A N5 C14 117.1(8)
C27 N6 P2 122.8(3)
C28 N6 P2 118.2(3)
C28 N6 C27 117.6(4)
C34 N7 P2 118.5(3)
C35 N7 P2 124.6(3)
C35 N7 C34 116.5(4)
C47 N8 P3 121.7(3)
C48 N8 P3 120.0(3)
C48 N8 C47 118.3(3)
C54 N9 P3 115.9(2)
C55 N9 P3 121.4(2)
C55 N9 C54 115.6(3)
C61 N10 La1 120.6(2)
C61 N10 C65 118.2(3)
C65 N10 La1 121.1(2)
C66 N11 La1 120.9(2)
C72 N11 La1 121.2(2)
C72 N11 C66 117.7(3)
C2 C1 S1 121.9(10)
C2 C1 C6 120.0
C6 C1 S1 117.9(10)
C1 C2 H2 120.0
C3 C2 C1 120.0
C3 C2 H2 120.0
C2 C3 H3 120.0
C4 C3 C2 120.0
C4 C3 H3 120.0
C3 C4 H4 120.0
C3 C4 C5 120.0
C5 C4 H4 120.0
C4 C5 H5 120.0
C4 C5 C6 120.0
C6 C5 H5 120.0
C1 C6 H6 120.0
C5 C6 C1 120.0
C5 C6 H6 120.0
N4 C7 H7A 109.5
N4 C7 H7B 109.5
N4 C7 H7C 109.5
H7A C7 H7B 109.5
H7A C7 H7C 109.5
H7B C7 H7C 109.5
C9 C8 N4 123.2(4)
C9 C8 C13 116.7(5)
C13 C8 N4 120.1(5)
C8 C9 H9 119.5
C8 C9 C10 121.0(5)
C10 C9 H9 119.5
C9 C10 H10 119.3
C11 C10 C9 121.3(7)
C11 C10 H10 119.3
C10 C11 H11 120.6
C12 C11 C10 118.7(7)
C12 C11 H11 120.6
C11 C12 H12 119.3
C11 C12 C13 121.3(7)
C13 C12 H12 119.3
C8 C13 H13 119.5
C12 C13 C8 121.0(6)
C12 C13 H13 119.5
N5 C14 H14A 109.5
N5 C14 H14B 109.5
N5 C14 H14C 109.5
H14A C14 H14B 109.5
H14A C14 H14C 109.5
H14B C14 H14C 109.5
C20 C15 N5 118.8(8)
C20 C15 C16 120.0
C16 C15 N5 121.2(8)
C15 C20 H20 120.0
C15 C20 C19 120.0
C19 C20 H20 120.0
C20 C19 H19 120.0
C18 C19 C20 120.0
C18 C19 H19 120.0
C19 C18 H18 120.0
C17 C18 C19 120.0
C17 C18 H18 120.0
C18 C17 H17 120.0
C18 C17 C16 120.0
C16 C17 H17 120.0
C15 C16 H16 120.0
C17 C16 C15 120.0
C17 C16 H16 120.0
C22 C21 S2 123.4(10)
C22 C21 C26 120.3(13)
C26 C21 S2 116.2(9)
C21 C22 H22 119.5
C21 C22 C23 121.1(12)
C23 C22 H22 119.5
C22 C23 H23 120.5
C24 C23 C22 119.0(12)
C24 C23 H23 120.5
C23 C24 H24 119.8
C23 C24 C25 120.3(12)
C25 C24 H24 119.8
C24 C25 H25 120.0
C26 C25 C24 119.9(11)
C26 C25 H25 120.0
C21 C26 C25 119.3(11)
C21 C26 H26 120.4
C25 C26 H26 120.4
N6 C27 H27A 109.5
N6 C27 H27B 109.5
N6 C27 H27C 109.5
H27A C27 H27B 109.5
H27A C27 H27C 109.5
H27B C27 H27C 109.5
C29 C28 N6 121.2(4)
C33 C28 N6 120.9(4)
C33 C28 C29 117.9(5)
C28 C29 H29 120.4
C30 C29 C28 119.3(5)
C30 C29 H29 120.4
C29 C30 H30 119.3
C31 C30 C29 121.4(6)
C31 C30 H30 119.3
C30 C31 H31 120.1
C30 C31 C32 119.8(6)
C32 C31 H31 120.1
C31 C32 H32 119.8
C31 C32 C33 120.4(5)
C33 C32 H32 119.8
C28 C33 H33 119.4
C32 C33 C28 121.2(5)
C32 C33 H33 119.4
N7 C34 H34A 109.5
N7 C34 H34B 109.5
N7 C34 H34C 109.5
H34A C34 H34B 109.5
H34A C34 H34C 109.5
H34B C34 H34C 109.5
C36 C35 N7 121.1(4)
C40 C35 N7 120.7(4)
C40 C35 C36 118.3(5)
C35 C36 H36 120.4
C35 C36 C37 119.3(5)
C37 C36 H36 120.4
C36 C37 H37 119.4
C38 C37 C36 121.2(6)
C38 C37 H37 119.4
C37 C38 H38 120.4
C39 C38 C37 119.2(6)
C39 C38 H38 120.4
C38 C39 H39 119.0
C38 C39 C40 121.9(5)
C40 C39 H39 119.0
C35 C40 C39 120.2(5)
C35 C40 H40 119.9
C39 C40 H40 119.9
C46 C41 S3 118.33(18)
C46 C41 C42 120.0
C42 C41 S3 121.66(18)
C41 C46 H46 120.0
C45 C46 C41 120.0
C45 C46 H46 120.0
C46 C45 H45 120.0
C46 C45 C44 120.0
C44 C45 H45 120.0
C45 C44 H44 120.0
C43 C44 C45 120.0
C43 C44 H44 120.0
C44 C43 H43 120.0
C44 C43 C42 120.0
C42 C43 H43 120.0
C41 C42 H42 120.0
C43 C42 C41 120.0
C43 C42 H42 120.0
N8 C47 H47A 109.5
N8 C47 H47B 109.5
N8 C47 H47C 109.5
H47A C47 H47B 109.5
H47A C47 H47C 109.5
H47B C47 H47C 109.5
C49 C48 N8 120.8(4)
C53 C48 N8 121.2(4)
C53 C48 C49 118.0(4)
C48 C49 H49 119.7
C50 C49 C48 120.6(5)
C50 C49 H49 119.7
C49 C50 H50 119.6
C51 C50 C49 120.8(5)
C51 C50 H50 119.6
C50 C51 H51 120.4
C50 C51 C52 119.1(5)
C52 C51 H51 120.4
C51 C52 H52 119.5
C51 C52 C53 121.0(5)
C53 C52 H52 119.5
C48 C53 C52 120.4(4)
C48 C53 H53 119.8
C52 C53 H53 119.8
N9 C54 H54A 109.5
N9 C54 H54B 109.5
N9 C54 H54C 109.5
H54A C54 H54B 109.5
H54A C54 H54C 109.5
H54B C54 H54C 109.5
C56 C55 N9 120.7(4)
C56 C55 C60 119.4(4)
C60 C55 N9 119.9(4)
C55 C56 H56 119.5
C55 C56 C57 120.9(5)
C57 C56 H56 119.5
C56 C57 H57 120.0
C58 C57 C56 120.0(6)
C58 C57 H57 120.0
C57 C58 H58 119.5
C57 C58 C59 121.0(6)
C59 C58 H58 119.5
C58 C59 H59 120.2
C58 C59 C60 119.7(5)
C60 C59 H59 120.2
C55 C60 C59 119.0(5)
C55 C60 H60 120.5
C59 C60 H60 120.5
N10 C61 H61 118.3
N10 C61 C62 123.3(4)
C62 C61 H61 118.3
C61 C62 H62 120.7
C63 C62 C61 118.5(4)
C63 C62 H62 120.7
C62 C63 H63 119.7
C62 C63 C64 120.5(4)
C64 C63 H63 119.7
C63 C64 C65 117.6(4)
C63 C64 C67 123.3(4)
C65 C64 C67 119.1(4)
N10 C65 C64 121.9(3)
N10 C65 C66 118.0(3)
C64 C65 C66 120.1(3)
N11 C66 C65 118.6(3)
N11 C66 C69 122.5(3)
C69 C66 C65 118.8(3)
C64 C67 H67 119.4
C68 C67 C64 121.2(4)
C68 C67 H67 119.4
C67 C68 H68 119.2
C67 C68 C69 121.5(4)
C69 C68 H68 119.2
C66 C69 C68 119.2(4)
C70 C69 C66 117.2(4)
C70 C69 C68 123.6(4)
C69 C70 H70 120.0
C71 C70 C69 120.0(4)
C71 C70 H70 120.0
C70 C71 H71 120.6
C70 C71 C72 118.7(4)
C72 C71 H71 120.6
N11 C72 C71 123.8(4)
N11 C72 H72 118.1
C71 C72 H72 118.1
C26A C21A S2 123.4(13)
C26A C21A C22A 120.9(17)
C22A C21A S2 115.7(12)
C21A C26A H26A 119.0
C21A C26A C25A 122.1(16)
C25A C26A H26A 119.0
C26A C25A H25A 121.3
C26A C25A C24A 117.4(15)
C24A C25A H25A 121.3
C25A C24A H24A 119.1
C25A C24A C23A 121.8(15)
C23A C24A H24A 119.1
C24A C23A H23A 120.1
C24A C23A C22A 119.9(15)
C22A C23A H23A 120.1
C21A C22A C23A 118.0(16)
C21A C22A H22A 121.0
C23A C22A H22A 121.0
N5 C15A C20A 125.0(11)
N5 C15A C16A 115.0(11)
C20A C15A C16A 120.0
C15A C20A H20A 120.0
C19A C20A C15A 120.0
C19A C20A H20A 120.0
C20A C19A H19A 120.0
C20A C19A C18A 120.0
C18A C19A H19A 120.0
C19A C18A H18A 120.0
C17A C18A C19A 120.0
C17A C18A H18A 120.0
C18A C17A H17A 120.0
C18A C17A C16A 120.0
C16A C17A H17A 120.0
C15A C16A H16A 120.0
C17A C16A C15A 120.0
C17A C16A H16A 120.0
C6A C1A S1 123.7(13)
C6A C1A C2A 121.6(9)
C2A C1A S1 114.7(12)
C1A C6A H6A 119.7
C1A C6A C5A 120.6(10)
C5A C6A H6A 119.7
C6A C5A H5A 120.6
C4A C5A C6A 118.7(10)
C4A C5A H5A 120.6
C5A C4A H4A 118.6
C5A C4A C3A 122.8(11)
C3A C4A H4A 118.6
C4A C3A H3A 121.1
C4A C3A C2A 117.8(10)
C2A C3A H3A 121.1
C1A C2A C3A 118.2(10)
C1A C2A H2A 120.9
C3A C2A H2A 120.9

loop_
_geom_bond_atom_site_label_1
_geom_bond_atom_site_label_2
_geom_bond_distance
La1 O1 2.430(2)
La1 O2 2.424(2)
La1 O3 2.463(2)
La1 O5 2.541(2)
La1 O7 2.535(2)
La1 O9 2.516(2)
La1 N10 2.699(3)
La1 N11 2.695(3)
S1 O4 1.436(3)
S1 O5 1.462(3)
S1 N1 1.553(3)
S1 C1 1.756(10)
S1 C1A 1.778(13)
S2 O6 1.432(3)
S2 O7 1.468(2)
S2 N2 1.514(4)
S2 C21 1.751(16)
S2 C21A 1.74(2)
S3 O8 1.436(3)
S3 O9 1.474(2)
S3 N3 1.538(3)
S3 C41 1.756(2)
P1 O1 1.494(2)
P1 N1 1.597(3)
P1 N4 1.661(3)
P1 N5 1.664(3)
P2 O2 1.493(2)
P2 N2 1.590(4)
P2 N6 1.656(3)
P2 N7 1.642(4)
P3 O3 1.491(2)
P3 N3 1.610(3)
P3 N8 1.651(3)
P3 N9 1.655(3)
N4 C7 1.467(6)
N4 C8 1.414(6)
N5 C14 1.475(5)
N5 C15 1.437(9)
N5 C15A 1.372(11)
N6 C27 1.474(5)
N6 C28 1.421(5)
N7 C34 1.484(5)
N7 C35 1.421(5)
N8 C47 1.451(5)
N8 C48 1.424(5)
N9 C54 1.466(4)
N9 C55 1.430(5)
N10 C61 1.320(4)
N10 C65 1.358(4)
N11 C66 1.355(4)
N11 C72 1.319(5)
C1 C2 1.3900
C1 C6 1.3900
C2 H2 0.9300
C2 C3 1.3900
C3 H3 0.9300
C3 C4 1.3900
C4 H4 0.9300
C4 C5 1.3900
C5 H5 0.9300
C5 C6 1.3900
C6 H6 0.9300
C7 H7A 0.9600
C7 H7B 0.9600
C7 H7C 0.9600
C8 C9 1.360(7)
C8 C13 1.398(6)
C9 H9 0.9300
C9 C10 1.385(7)
C10 H10 0.9300
C10 C11 1.360(9)
C11 H11 0.9300
C11 C12 1.330(10)
C12 H12 0.9300
C12 C13 1.380(9)
C13 H13 0.9300
C14 H14A 0.9600
C14 H14B 0.9600
C14 H14C 0.9600
C15 C20 1.3900
C15 C16 1.3900
C20 H20 0.9300
C20 C19 1.3900
C19 H19 0.9300
C19 C18 1.3900
C18 H18 0.9300
C18 C17 1.3900
C17 H17 0.9300
C17 C16 1.3900
C16 H16 0.9300
C21 C22 1.361(9)
C21 C26 1.379(8)
C22 H22 0.9300
C22 C23 1.387(8)
C23 H23 0.9300
C23 C24 1.367(9)
C24 H24 0.9300
C24 C25 1.391(9)
C25 H25 0.9300
C25 C26 1.386(8)
C26 H26 0.9300
C27 H27A 0.9600
C27 H27B 0.9600
C27 H27C 0.9600
C28 C29 1.396(6)
C28 C33 1.377(6)
C29 H29 0.9300
C29 C30 1.378(8)
C30 H30 0.9300
C30 C31 1.346(8)
C31 H31 0.9300
C31 C32 1.354(8)
C32 H32 0.9300
C32 C33 1.364(7)
C33 H33 0.9300
C34 H34A 0.9600
C34 H34B 0.9600
C34 H34C 0.9600
C35 C36 1.380(6)
C35 C40 1.377(6)
C36 H36 0.9300
C36 C37 1.406(8)
C37 H37 0.9300
C37 C38 1.347(9)
C38 H38 0.9300
C38 C39 1.334(8)
C39 H39 0.9300
C39 C40 1.379(7)
C40 H40 0.9300
C41 C46 1.3900
C41 C42 1.3900
C46 H46 0.9300
C46 C45 1.3900
C45 H45 0.9300
C45 C44 1.3900
C44 H44 0.9300
C44 C43 1.3900
C43 H43 0.9300
C43 C42 1.3900
C42 H42 0.9300
C47 H47A 0.9600
C47 H47B 0.9600
C47 H47C 0.9600
C48 C49 1.382(6)
C48 C53 1.375(5)
C49 H49 0.9300
C49 C50 1.376(7)
C50 H50 0.9300
C50 C51 1.353(8)
C51 H51 0.9300
C51 C52 1.360(7)
C52 H52 0.9300
C52 C53 1.378(6)
C53 H53 0.9300
C54 H54A 0.9600
C54 H54B 0.9600
C54 H54C 0.9600
C55 C56 1.365(6)
C55 C60 1.365(5)
C56 H56 0.9300
C56 C57 1.371(7)
C57 H57 0.9300
C57 C58 1.342(8)
C58 H58 0.9300
C58 C59 1.347(9)
C59 H59 0.9300
C59 C60 1.416(7)
C60 H60 0.9300
C61 H61 0.9300
C61 C62 1.390(5)
C62 H62 0.9300
C62 C63 1.354(6)
C63 H63 0.9300
C63 C64 1.387(6)
C64 C65 1.402(5)
C64 C67 1.421(6)
C65 C66 1.435(5)
C66 C69 1.408(5)
C67 H67 0.9300
C67 C68 1.334(6)
C68 H68 0.9300
C68 C69 1.427(6)
C69 C70 1.396(6)
C70 H70 0.9300
C70 C71 1.359(6)
C71 H71 0.9300
C71 C72 1.389(6)
C72 H72 0.9300
C21A C26A 1.373(9)
C21A C22A 1.389(9)
C26A H26A 0.9300
C26A C25A 1.379(9)
C25A H25A 0.9300
C25A C24A 1.380(9)
C24A H24A 0.9300
C24A C23A 1.396(9)
C23A H23A 0.9300
C23A C22A 1.399(9)
C22A H22A 0.9300
C15A C20A 1.3900
C15A C16A 1.3900
C20A H20A 0.9300
C20A C19A 1.3900
C19A H19A 0.9300
C19A C18A 1.3900
C18A H18A 0.9300
C18A C17A 1.3900
C17A H17A 0.9300
C17A C16A 1.3900
C16A H16A 0.9300
C1A C6A 1.358(12)
C1A C2A 1.360(12)
C6A H6A 0.9300
C6A C5A 1.370(14)
C5A H5A 0.9300
C5A C4A 1.324(14)
C4A H4A 0.9300
C4A C3A 1.394(14)
C3A H3A 0.9300
C3A C2A 1.405(14)
C2A H2A 0.9300

loop_
_geom_hbond_atom_site_label_D
_geom_hbond_atom_site_label_H
_geom_hbond_atom_site_label_A
_geom_hbond_site_symmetry_A
_geom_hbond_distance_DH
_geom_hbond_distance_HA
_geom_hbond_distance_DA
_geom_hbond_angle_DHA
C70 H70 O4 1_655 0.93 2.67 3.444(6) 139
C56 H56 O4 4_666 0.93 2.71 3.448(5) 136

loop_
_geom_torsion_atom_site_label_1
_geom_torsion_atom_site_label_2
_geom_torsion_atom_site_label_3
_geom_torsion_atom_site_label_4
_geom_torsion
La1 N10 C61 C62 177.1(3)
La1 N10 C65 C64 -175.9(3)
La1 N10 C65 C66 5.5(4)
La1 N11 C66 C65 -8.6(4)
La1 N11 C66 C69 173.4(3)
La1 N11 C72 C71 -174.2(3)
S1 C1 C2 C3 -175.0(18)
S1 C1 C6 C5 175.2(17)
S1 C1A C6A C5A 175.3(19)
S1 C1A C2A C3A -177.0(18)
S2 C21 C22 C23 -179.3(10)
S2 C21 C26 C25 179.4(9)
S2 C21A C26A C25A -179.8(14)
S2 C21A C22A C23A 179.7(13)
S3 C41 C46 C45 -178.4(2)
S3 C41 C42 C43 178.3(2)
P1 N4 C8 C9 -0.3(6)
P1 N4 C8 C13 177.4(3)
P1 N5 C15 C20 13.4(9)
P1 N5 C15 C16 -168.9(6)
P1 N5 C15A C20A 32.4(12)
P1 N5 C15A C16A -147.3(8)
P2 N6 C28 C29 -126.1(4)
P2 N6 C28 C33 51.6(6)
P2 N7 C35 C36 113.6(4)
P2 N7 C35 C40 -66.0(5)
P3 N8 C48 C49 136.6(4)
P3 N8 C48 C53 -44.2(5)
P3 N9 C55 C56 110.1(4)
P3 N9 C55 C60 -71.8(4)
O1 P1 N1 S1 34.3(3)
O1 P1 N4 C7 128.0(3)
O1 P1 N4 C8 -52.3(4)
O1 P1 N5 C14 -14.2(4)
O1 P1 N5 C15 170.0(7)
O1 P1 N5 C15A 164.4(9)
O2 P2 N2 S2 -5.2(5)
O2 P2 N6 C27 121.4(3)
O2 P2 N6 C28 -72.4(3)
O2 P2 N7 C34 176.2(3)
O2 P2 N7 C35 4.2(4)
O3 P3 N3 S3 27.6(3)
O3 P3 N8 C47 -114.3(4)
O3 P3 N8 C48 67.7(3)
O3 P3 N9 C54 178.8(3)
O3 P3 N9 C55 29.6(3)
O4 S1 O5 La1 140.4(2)
O4 S1 N1 P1 -174.3(2)
O4 S1 C1 C2 -67.9(11)
O4 S1 C1 C6 116.9(9)
O4 S1 C1A C6A 117.5(13)
O4 S1 C1A C2A -63.3(12)
O5 S1 N1 P1 -46.1(3)
O5 S1 C1 C2 170.6(8)
O5 S1 C1 C6 -4.6(12)
O5 S1 C1A C6A -5.3(17)
O5 S1 C1A C2A 173.9(9)
O6 S2 O7 La1 111.0(3)
O6 S2 N2 P2 -123.1(4)
O6 S2 C21 C22 -142.0(6)
O6 S2 C21 C26 38.7(7)
O6 S2 C21A C26A 36.0(11)
O6 S2 C21A C22A -143.9(7)
O7 S2 N2 P2 6.5(5)
O7 S2 C21 C22 99.8(7)
O7 S2 C21 C26 -79.6(7)
O7 S2 C21A C26A -86.3(10)
O7 S2 C21A C22A 93.9(8)
O8 S3 O9 La1 -177.3(2)
O8 S3 N3 P3 143.7(2)
O8 S3 C41 C46 -42.6(2)
O8 S3 C41 C42 139.03(19)
O9 S3 N3 P3 15.2(3)
O9 S3 C41 C46 77.96(18)
O9 S3 C41 C42 -100.41(19)
N1 S1 O5 La1 14.1(3)
N1 S1 C1 C2 50.8(12)
N1 S1 C1 C6 -124.3(9)
N1 S1 C1A C6A -125.4(13)
N1 S1 C1A C2A 53.8(12)
N1 P1 O1 La1 16.2(3)
N1 P1 N4 C7 2.5(4)
N1 P1 N4 C8 -177.8(3)
N1 P1 N5 C14 112.8(3)
N1 P1 N5 C15 -63.0(7)
N1 P1 N5 C15A -68.6(9)
N2 S2 O7 La1 -18.5(4)
N2 S2 C21 C22 -23.1(8)
N2 S2 C21 C26 157.5(5)
N2 S2 C21A C26A 154.9(8)
N2 S2 C21A C22A -24.9(8)
N2 P2 O2 La1 14.7(3)
N2 P2 N6 C27 -6.2(4)
N2 P2 N6 C28 160.0(3)
N2 P2 N7 C34 -56.6(4)
N2 P2 N7 C35 131.4(4)
N3 S3 O9 La1 -49.8(3)
N3 S3 C41 C46 -162.13(17)
N3 S3 C41 C42 19.5(2)
N3 P3 O3 La1 -51.9(2)
N3 P3 N8 C47 13.8(4)
N3 P3 N8 C48 -164.2(3)
N3 P3 N9 C54 52.0(3)
N3 P3 N9 C55 -97.3(3)
N4 P1 O1 La1 -102.5(2)
N4 P1 N1 S1 158.3(2)
N4 P1 N5 C14 -134.8(3)
N4 P1 N5 C15 49.4(7)
N4 P1 N5 C15A 43.8(9)
N4 C8 C9 C10 178.4(5)
N4 C8 C13 C12 -177.4(5)
N5 P1 O1 La1 141.5(2)
N5 P1 N1 S1 -87.6(3)
N5 P1 N4 C7 -116.1(3)
N5 P1 N4 C8 63.6(3)
N5 C15 C20 C19 177.6(10)
N5 C15 C16 C17 -177.6(10)
N5 C15A C20A C19A -179.7(14)
N5 C15A C16A C17A 179.8(12)
N6 P2 O2 La1 -106.2(3)
N6 P2 N2 S2 120.4(4)
N6 P2 N7 C34 54.7(4)
N6 P2 N7 C35 -117.3(4)
N6 C28 C29 C30 176.7(5)
N6 C28 C33 C32 -176.3(5)
N7 P2 O2 La1 137.1(2)
N7 P2 N2 S2 -127.5(4)
N7 P2 N6 C27 -120.4(4)
N7 P2 N6 C28 45.8(3)
N7 C35 C36 C37 179.8(5)
N7 C35 C40 C39 179.5(4)
N8 P3 O3 La1 70.8(2)
N8 P3 N3 S3 -99.3(3)
N8 P3 N9 C54 -59.5(3)
N8 P3 N9 C55 151.3(3)
N8 C48 C49 C50 -178.8(4)
N8 C48 C53 C52 178.7(4)
N9 P3 O3 La1 -174.03(17)
N9 P3 N3 S3 150.9(2)
N9 P3 N8 C47 126.7(4)
N9 P3 N8 C48 -51.4(3)
N9 C55 C56 C57 179.5(4)
N9 C55 C60 C59 -179.9(4)
N10 C61 C62 C63 -1.3(7)
N10 C65 C66 N11 2.1(5)
N10 C65 C66 C69 -179.9(3)
N11 C66 C69 C68 179.1(4)
N11 C66 C69 C70 0.9(6)
C1 S1 O5 La1 -101.7(10)
C1 S1 N1 P1 68.0(8)
C1 C2 C3 C4 0.0
C2 C1 C6 C5 0.0
C2 C3 C4 C5 0.0
C3 C4 C5 C6 0.0
C4 C5 C6 C1 0.0
C6 C1 C2 C3 0.0
C7 N4 C8 C9 179.4(4)
C7 N4 C8 C13 -2.9(6)
C8 C9 C10 C11 -0.7(9)
C9 C8 C13 C12 0.4(8)
C9 C10 C11 C12 -0.3(11)
C10 C11 C12 C13 1.4(12)
C11 C12 C13 C8 -1.5(10)
C13 C8 C9 C10 0.6(8)
C14 N5 C15 C20 -162.4(6)
C14 N5 C15 C16 15.2(11)
C14 N5 C15A C20A -149.0(7)
C14 N5 C15A C16A 31.3(13)
C15 C20 C19 C18 0.0
C20 C15 C16 C17 0.0
C20 C19 C18 C17 0.0
C19 C18 C17 C16 0.0
C18 C17 C16 C15 0.0
C16 C15 C20 C19 0.0
C21 S2 O7 La1 -139.0(5)
C21 S2 N2 P2 125.8(6)
C21 C22 C23 C24 0.1(3)
C22 C21 C26 C25 0.0(6)
C22 C23 C24 C25 -0.4(6)
C23 C24 C25 C26 0.4(8)
C24 C25 C26 C21 -0.2(8)
C26 C21 C22 C23 0.0(3)
C27 N6 C28 C29 40.8(6)
C27 N6 C28 C33 -141.4(5)
C28 C29 C30 C31 -0.3(11)
C29 C28 C33 C32 1.6(8)
C29 C30 C31 C32 1.4(11)
C30 C31 C32 C33 -1.0(10)
C31 C32 C33 C28 -0.5(9)
C33 C28 C29 C30 -1.1(8)
C34 N7 C35 C36 -58.5(6)
C34 N7 C35 C40 121.8(5)
C35 C36 C37 C38 0.3(10)
C36 C35 C40 C39 -0.2(7)
C36 C37 C38 C39 0.6(10)
C37 C38 C39 C40 -1.4(10)
C38 C39 C40 C35 1.2(8)
C40 C35 C36 C37 -0.5(8)
C41 S3 O9 La1 66.7(2)
C41 S3 N3 P3 -100.0(2)
C41 C46 C45 C44 0.0
C46 C41 C42 C43 0.0
C46 C45 C44 C43 0.0
C45 C44 C43 C42 0.0
C44 C43 C42 C41 0.0
C42 C41 C46 C45 0.0
C47 N8 C48 C49 -41.5(6)
C47 N8 C48 C53 137.7(5)
C48 C49 C50 C51 -1.3(9)
C49 C48 C53 C52 -2.0(7)
C49 C50 C51 C52 0.7(9)
C50 C51 C52 C53 -0.8(9)
C51 C52 C53 C48 1.5(8)
C53 C48 C49 C50 1.9(7)
C54 N9 C55 C56 -39.3(5)
C54 N9 C55 C60 138.9(4)
C55 C56 C57 C58 0.2(9)
C56 C55 C60 C59 -1.7(7)
C56 C57 C58 C59 -1.4(10)
C57 C58 C59 C60 1.0(10)
C58 C59 C60 C55 0.6(8)
C60 C55 C56 C57 1.3(7)
C61 N10 C65 C64 0.2(5)
C61 N10 C65 C66 -178.3(3)
C61 C62 C63 C64 0.5(7)
C62 C63 C64 C65 0.6(7)
C62 C63 C64 C67 -179.4(4)
C63 C64 C65 N10 -1.0(6)
C63 C64 C65 C66 177.6(4)
C63 C64 C67 C68 -179.4(4)
C64 C65 C66 N11 -176.5(3)
C64 C65 C66 C69 1.5(5)
C64 C67 C68 C69 2.1(7)
C65 N10 C61 C62 0.9(6)
C65 C64 C67 C68 0.7(7)
C65 C66 C69 C68 1.1(5)
C65 C66 C69 C70 -177.1(4)
C66 N11 C72 C71 0.1(6)
C66 C69 C70 C71 0.1(6)
C67 C64 C65 N10 179.0(4)
C67 C64 C65 C66 -2.5(6)
C67 C68 C69 C66 -3.0(7)
C67 C68 C69 C70 175.1(4)
C68 C69 C70 C71 -178.1(4)
C69 C70 C71 C72 -0.9(7)
C70 C71 C72 N11 0.8(7)
C72 N11 C66 C65 177.0(3)
C72 N11 C66 C69 -1.0(5)
C21A S2 O7 La1 -129.7(7)
C21A S2 N2 P2 121.1(7)
C21A C26A C25A C24A -0.1(3)
C26A C21A C22A C23A -0.1(6)
C26A C25A C24A C23A 0.2(7)
C25A C24A C23A C22A -0.3(9)
C24A C23A C22A C21A 0.3(8)
C22A C21A C26A C25A 0.0(3)
C15A C20A C19A C18A 0.0
C20A C15A C16A C17A 0.0
C20A C19A C18A C17A 0.0
C19A C18A C17A C16A 0.0
C18A C17A C16A C15A 0.0
C16A C15A C20A C19A 0.0
C1A S1 O5 La1 -100.8(10)
C1A S1 N1 P1 70.5(8)
C1A C6A C5A C4A 1.2(16)
C6A C1A C2A C3A 2.2(15)
C6A C5A C4A C3A 3.0(18)
C5A C4A C3A C2A -4.5(18)
C4A C3A C2A C1A 1.8(16)
C2A C1A C6A C5A -3.8(15)
